data_4087778
loop_
_publ_author_name
'Sch\"adle, Dorothea'
'Sch\"adle, Christoph'
'Schneider, David'
'Maichle-M\"ossmer, C\"acilia'
'Anwander, Reiner'

_publ_section_title
;
 Versatile Ln2(\m-NR)2-Imide Platforms for Ligand Exchange and Isoprene
 Polymerization
;
_journal_issue 20
_journal_name_full Organometallics
_journal_page_first 4994
_journal_paper_doi 10.1021/acs.organomet.5b00589
_journal_volume 34
_journal_year 2015
_chemical_formula_sum 'C65 H116 Al2 La2 N6 O4'
_chemical_formula_weight 1377.41
_space_group_crystal_system monoclinic
_space_group_IT_number 14
_space_group_name_Hall '-P 2yn'
_space_group_name_H-M_alt 'P 1 21/n 1'
_atom_sites_solution_hydrogens geom
_audit_creation_method SHELXL-2013
_cell_angle_alpha 90
_cell_angle_beta 112.990(2)
_cell_angle_gamma 90
_cell_formula_units_Z 4
_cell_length_a 22.7763(7)
_cell_length_b 12.4858(4)
_cell_length_c 26.1901(8)
_cell_measurement_reflns_used 9707
_cell_measurement_temperature 100(2)
_cell_measurement_theta_max 28.07
_cell_measurement_theta_min 2.422
_cell_volume 6856.4(4)
_computing_cell_refinement 'APEX2 v2014.1-1 (Bruker AXS)'
_computing_data_collection 'COSMO v1.61'
_computing_data_reduction 'SAINT V8.27B (Bruker AXS Inc., 2012)'
_computing_structure_refinement 'SHELXL-2013 (Sheldrick, 2013)'
_computing_structure_solution 'SHELXS-97 (Sheldrick 2008)'
_diffrn_ambient_temperature 100(2)
_diffrn_measured_fraction_theta_full 0.993
_diffrn_measured_fraction_theta_max 0.994
_diffrn_measurement_device_type 'Bruker APEX DUO'
_diffrn_measurement_method 'phi and omega scans'
_diffrn_radiation_type MoK\a
_diffrn_radiation_wavelength 0.71073
_diffrn_reflns_av_R_equivalents 0.0679
_diffrn_reflns_av_unetI/netI 0.0321
_diffrn_reflns_Laue_measured_fraction_full 0.993
_diffrn_reflns_Laue_measured_fraction_max 0.994
_diffrn_reflns_limit_h_max 29
_diffrn_reflns_limit_h_min -29
_diffrn_reflns_limit_k_max 15
_diffrn_reflns_limit_k_min -16
_diffrn_reflns_limit_l_max 33
_diffrn_reflns_limit_l_min -33
_diffrn_reflns_number 188531
_diffrn_reflns_point_group_measured_fraction_full 0.993
_diffrn_reflns_point_group_measured_fraction_max 0.994
_diffrn_reflns_theta_full 25.242
_diffrn_reflns_theta_max 27.101
_diffrn_reflns_theta_min 4.531
_diffrn_source 'ImuS-focus sealed tube'
_exptl_absorpt_coefficient_mu 1.302
_exptl_absorpt_correction_T_max 0.8621
_exptl_absorpt_correction_T_min 0.6749
_exptl_absorpt_correction_type numerical
_exptl_absorpt_process_details sadabs
_exptl_crystal_colour colourless
_exptl_crystal_density_diffrn 1.334
_exptl_crystal_description plate
_exptl_crystal_F_000 2880
_exptl_crystal_size_max 0.355
_exptl_crystal_size_mid 0.219
_exptl_crystal_size_min 0.088
_refine_diff_density_max 1.993
_refine_diff_density_min -2.776
_refine_diff_density_rms 0.128
_refine_ls_extinction_method none
_refine_ls_goodness_of_fit_ref 1.214
_refine_ls_hydrogen_treatment constr
_refine_ls_matrix_type full
_refine_ls_number_parameters 742
_refine_ls_number_reflns 15037
_refine_ls_number_restraints 2
_refine_ls_restrained_S_all 1.216
_refine_ls_R_factor_all 0.0575
_refine_ls_R_factor_gt 0.0484
_refine_ls_shift/su_max 0.021
_refine_ls_shift/su_mean 0.000
_refine_ls_structure_factor_coef Fsqd
_refine_ls_weighting_details 'w=1/[\s^2^(Fo^2^)+(0.0050P)^2^+46.0027P] where P=(Fo^2^+2Fc^2^)/3'
_refine_ls_weighting_scheme calc
_refine_ls_wR_factor_gt 0.1008
_refine_ls_wR_factor_ref 0.1042
_reflns_Friedel_coverage 0.000
_reflns_number_gt 13229
_reflns_number_total 15037
_reflns_threshold_expression 'I > 2\s(I)'
_cod_data_source_file om5b00589_si_002.cif
_cod_data_source_block Compound_8-La
_cod_original_sg_symbol_H-M 'P 21/n'
_cod_database_code 4087778
_shelx_space_group_comment
;
The symmetry employed for this shelxl refinement is uniquely defined
by the following loop, which should always be used as a source of
symmetry information in preference to the above space-group names.
They are only intended as comments.
;
_shelx_estimated_absorpt_t_min 0.655
_shelx_estimated_absorpt_t_max 0.894
_shelxl_version_number 2013-3

loop_
_space_group_symop_operation_xyz
'x, y, z'
'-x+1/2, y+1/2, -z+1/2'
'-x, -y, -z'
'x-1/2, -y-1/2, z-1/2'

loop_
_atom_site_label
_atom_site_type_symbol
_atom_site_fract_x
_atom_site_fract_y
_atom_site_fract_z
_atom_site_U_iso_or_equiv
_atom_site_adp_type
_atom_site_occupancy
_atom_site_site_symmetry_order
_atom_site_calc_flag
_atom_site_refinement_flags_posn
_atom_site_refinement_flags_adp
_atom_site_refinement_flags_occupancy
_atom_site_disorder_assembly
_atom_site_disorder_group
C1 C 1.1674(2) 0.6837(4) 0.81690(19) 0.0183(9) Uani 1 1 d . . . . .
H1A H 1.1454 0.7420 0.8272 0.028 Uiso 1 1 calc R U . . .
H1B H 1.1438 0.6167 0.8138 0.028 Uiso 1 1 calc R U . . .
H1C H 1.1699 0.7001 0.7812 0.028 Uiso 1 1 calc R U . . .
C2 C 1.3136(3) 0.6376(5) 0.8348(2) 0.0320(13) Uani 1 1 d . . . . .
H2A H 1.3090 0.6956 0.8083 0.048 Uiso 1 1 calc R U . . .
H2B H 1.3009 0.5696 0.8148 0.048 Uiso 1 1 calc R U . . .
H2C H 1.3582 0.6331 0.8610 0.048 Uiso 1 1 calc R U . . .
C3 C 1.2873(2) 0.8041(5) 0.9184(2) 0.0276(12) Uani 1 1 d . . . . .
H3A H 1.2585 0.8236 0.9366 0.041 Uiso 1 1 calc R U . . .
H3B H 1.2873 0.8610 0.8926 0.041 Uiso 1 1 calc R U . . .
H3C H 1.3306 0.7947 0.9465 0.041 Uiso 1 1 calc R U . . .
C4 C 1.2572(3) 0.5487(5) 0.9278(2) 0.0396(15) Uani 1 1 d . . . . .
H4A H 1.2979 0.5478 0.9600 0.059 Uiso 1 1 calc R U . . .
H4B H 1.2510 0.4801 0.9082 0.059 Uiso 1 1 calc R U . . .
H4C H 1.2223 0.5603 0.9403 0.059 Uiso 1 1 calc R U . . .
C5 C 0.7132(2) 0.5667(4) 0.5798(2) 0.0213(10) Uani 1 1 d . . . . .
H5A H 0.6686 0.5744 0.5538 0.032 Uiso 1 1 calc R U . . .
H5B H 0.7169 0.5054 0.6043 0.032 Uiso 1 1 calc R U . . .
H5C H 0.7402 0.5549 0.5590 0.032 Uiso 1 1 calc R U . . .
C6 C 0.8291(2) 0.6798(4) 0.68896(18) 0.0157(9) Uani 1 1 d . . . . .
H6A H 0.8518 0.6213 0.6796 0.024 Uiso 1 1 calc R U . . .
H6B H 0.8235 0.6622 0.7232 0.024 Uiso 1 1 calc R U . . .
H6C H 0.8540 0.7460 0.6943 0.024 Uiso 1 1 calc R U . . .
C7 C 0.7446(2) 0.8254(4) 0.57874(19) 0.0210(10) Uani 1 1 d . . . . .
H7A H 0.7025 0.8362 0.5491 0.032 Uiso 1 1 calc R U . . .
H7B H 0.7759 0.8110 0.5624 0.032 Uiso 1 1 calc R U . . .
H7C H 0.7571 0.8899 0.6018 0.032 Uiso 1 1 calc R U . . .
C8 C 0.6774(2) 0.7256(4) 0.6597(2) 0.0232(10) Uani 1 1 d . . . . .
H8A H 0.6863 0.7942 0.6793 0.035 Uiso 1 1 calc R U . . .
H8B H 0.6804 0.6677 0.6858 0.035 Uiso 1 1 calc R U . . .
H8C H 0.6344 0.7269 0.6305 0.035 Uiso 1 1 calc R U . . .
C11 C 1.0203(2) 0.5392(4) 0.68304(19) 0.0160(9) Uani 1 1 d . . . . .
C12 C 1.0703(2) 0.4597(4) 0.6968(2) 0.0208(10) Uani 1 1 d . . . . .
C13 C 1.0896(3) 0.4201(5) 0.6562(2) 0.0301(13) Uani 1 1 d . . . . .
H13 H 1.1219 0.3667 0.6662 0.036 Uiso 1 1 calc R U . . .
C14 C 1.0637(3) 0.4553(5) 0.6017(2) 0.0372(15) Uani 1 1 d . . . . .
H14 H 1.0788 0.4288 0.5751 0.045 Uiso 1 1 calc R U . . .
C15 C 1.0153(3) 0.5299(5) 0.5874(2) 0.0326(13) Uani 1 1 d . . . . .
H15 H 0.9964 0.5533 0.5499 0.039 Uiso 1 1 calc R U . . .
C16 C 0.9929(2) 0.5727(4) 0.6258(2) 0.0215(10) Uani 1 1 d . . . . .
C17 C 1.0996(2) 0.4133(4) 0.75475(19) 0.0194(10) Uani 1 1 d . . . . .
H17 H 1.0875 0.4606 0.7799 0.023 Uiso 1 1 calc R U . . .
C18 C 1.1727(2) 0.4077(5) 0.7774(2) 0.0284(12) Uani 1 1 d . . . . .
H18A H 1.1857 0.3561 0.7556 0.043 Uiso 1 1 calc R U . . .
H18B H 1.1893 0.3849 0.8163 0.043 Uiso 1 1 calc R U . . .
H18C H 1.1899 0.4786 0.7747 0.043 Uiso 1 1 calc R U . . .
C19 C 1.0733(2) 0.2998(4) 0.7569(2) 0.0264(11) Uani 1 1 d . . . . .
H19A H 1.0272 0.3038 0.7473 0.040 Uiso 1 1 calc R U . . .
H19B H 1.0944 0.2704 0.7944 0.040 Uiso 1 1 calc R U . . .
H19C H 1.0816 0.2532 0.7303 0.040 Uiso 1 1 calc R U . . .
C20 C 0.9355(2) 0.6469(4) 0.60441(19) 0.0182(10) Uani 1 1 d . . . . .
H20 H 0.9337 0.6866 0.6369 0.022 Uiso 1 1 calc R U . . .
C21 C 0.9385(2) 0.7292(4) 0.5627(2) 0.0240(11) Uani 1 1 d . . . . .
H21A H 0.9778 0.7710 0.5792 0.036 Uiso 1 1 calc R U . . .
H21B H 0.9016 0.7772 0.5526 0.036 Uiso 1 1 calc R U . . .
H21C H 0.9378 0.6925 0.5294 0.036 Uiso 1 1 calc R U . . .
C22 C 0.8737(2) 0.5819(4) 0.5784(2) 0.0248(11) Uani 1 1 d . . . . .
H22A H 0.8370 0.6302 0.5682 0.037 Uiso 1 1 calc R U . . .
H22B H 0.8715 0.5291 0.6053 0.037 Uiso 1 1 calc R U . . .
H22C H 0.8732 0.5449 0.5453 0.037 Uiso 1 1 calc R U . . .
C23 C 0.9753(2) 0.8169(3) 0.82879(17) 0.0116(8) Uani 1 1 d . . . . .
C24 C 1.0016(2) 0.7804(4) 0.88534(17) 0.0136(9) Uani 1 1 d . . . . .
C25 C 0.9769(2) 0.8169(4) 0.92337(19) 0.0186(10) Uani 1 1 d . . . . .
H25 H 0.9947 0.7910 0.9604 0.022 Uiso 1 1 calc R U . . .
C26 C 0.9268(2) 0.8901(4) 0.90854(19) 0.0222(10) Uani 1 1 d . . . . .
H26 H 0.9100 0.9131 0.9347 0.027 Uiso 1 1 calc R U . . .
C27 C 0.9021(2) 0.9284(4) 0.85466(19) 0.0179(9) Uani 1 1 d . . . . .
H27 H 0.8688 0.9799 0.8445 0.022 Uiso 1 1 calc R U . . .
C28 C 0.9241(2) 0.8945(4) 0.81497(17) 0.0135(8) Uani 1 1 d . . . . .
C29 C 1.0620(2) 0.7120(4) 0.90668(18) 0.0155(9) Uani 1 1 d . . . . .
H29 H 1.0627 0.6681 0.8750 0.019 Uiso 1 1 calc R U . . .
C30 C 1.1208(2) 0.7849(4) 0.9261(2) 0.0232(10) Uani 1 1 d . . . . .
H30A H 1.1181 0.8341 0.8961 0.035 Uiso 1 1 calc R U . . .
H30B H 1.1594 0.7411 0.9361 0.035 Uiso 1 1 calc R U . . .
H30C H 1.1225 0.8261 0.9585 0.035 Uiso 1 1 calc R U . . .
C31 C 1.0660(2) 0.6350(4) 0.9534(2) 0.0247(11) Uani 1 1 d . . . . .
H31A H 1.0712 0.6761 0.9868 0.037 Uiso 1 1 calc R U . . .
H31B H 1.1026 0.5870 0.9614 0.037 Uiso 1 1 calc R U . . .
H31C H 1.0267 0.5926 0.9420 0.037 Uiso 1 1 calc R U . . .
C32 C 0.8964(2) 0.9444(4) 0.75761(18) 0.0125(8) Uani 1 1 d . . . . .
H32 H 0.9094 0.8988 0.7324 0.015 Uiso 1 1 calc R U . . .
C33 C 0.9241(2) 1.0562(4) 0.7587(2) 0.0204(10) Uani 1 1 d . . . . .
H33A H 0.9097 1.1038 0.7812 0.031 Uiso 1 1 calc R U . . .
H33B H 0.9096 1.0841 0.7208 0.031 Uiso 1 1 calc R U . . .
H33C H 0.9708 1.0522 0.7748 0.031 Uiso 1 1 calc R U . . .
C34 C 0.8233(2) 0.9508(4) 0.73298(19) 0.0211(10) Uani 1 1 d . . . . .
H34A H 0.8055 0.8805 0.7355 0.032 Uiso 1 1 calc R U . . .
H34B H 0.8082 0.9726 0.6940 0.032 Uiso 1 1 calc R U . . .
H34C H 0.8094 1.0035 0.7537 0.032 Uiso 1 1 calc R U . . .
C35 C 0.9814(2) 0.3490(4) 0.84749(19) 0.0180(9) Uani 1 1 d . . . . .
H35 H 0.9369 0.3495 0.8257 0.022 Uiso 1 1 calc R U . . .
C36 C 1.0068(2) 0.2590(4) 0.87803(19) 0.0184(9) Uani 1 1 d . . . . .
H36 H 0.9801 0.1998 0.8770 0.022 Uiso 1 1 calc R U . . .
C37 C 1.0728(2) 0.2546(4) 0.91113(18) 0.0174(9) Uani 1 1 d . . . . .
C38 C 1.1085(2) 0.3460(4) 0.90976(19) 0.0196(10) Uani 1 1 d . . . . .
H38 H 1.1532 0.3481 0.9311 0.024 Uiso 1 1 calc R U . . .
C39 C 1.0784(2) 0.4318(4) 0.87745(19) 0.0173(9) Uani 1 1 d . . . . .
H39 H 1.1038 0.4918 0.8771 0.021 Uiso 1 1 calc R U . . .
C40 C 1.1666(2) 0.1676(4) 0.9792(2) 0.0276(12) Uani 1 1 d . . . . .
H40A H 1.1929 0.1742 0.9574 0.041 Uiso 1 1 calc R U . . .
H40B H 1.1771 0.1007 1.0005 0.041 Uiso 1 1 calc R U . . .
H40C H 1.1748 0.2284 1.0047 0.041 Uiso 1 1 calc R U . . .
C41 C 1.0608(3) 0.0734(4) 0.9417(2) 0.0250(11) Uani 1 1 d . . . . .
H41A H 1.0287 0.0935 0.9563 0.038 Uiso 1 1 calc R U . . .
H41B H 1.0882 0.0169 0.9650 0.038 Uiso 1 1 calc R U . . .
H41C H 1.0395 0.0470 0.9036 0.038 Uiso 1 1 calc R U . . .
C42 C 1.0107(2) 1.0201(4) 0.66641(18) 0.0172(9) Uani 1 1 d . . . . .
H42 H 1.0553 1.0229 0.6880 0.021 Uiso 1 1 calc R U . . .
C43 C 0.9823(2) 1.1106(4) 0.63690(19) 0.0208(10) Uani 1 1 d . . . . .
H43 H 1.0071 1.1729 0.6389 0.025 Uiso 1 1 calc R U . . .
C44 C 0.9162(2) 1.1104(4) 0.60365(19) 0.0191(10) Uani 1 1 d . . . . .
C45 C 0.8837(2) 1.0150(4) 0.60490(19) 0.0195(10) Uani 1 1 d . . . . .
H45 H 0.8390 1.0100 0.5842 0.023 Uiso 1 1 calc R U . . .
C46 C 0.9165(2) 0.9293(4) 0.63599(18) 0.0161(9) Uani 1 1 d . . . . .
H46 H 0.8930 0.8664 0.6358 0.019 Uiso 1 1 calc R U . . .
C47 C 0.9229(3) 1.2904(4) 0.5703(2) 0.0318(13) Uani 1 1 d . . . . .
H47A H 0.9453 1.3188 0.6078 0.048 Uiso 1 1 calc R U . . .
H47B H 0.8940 1.3451 0.5469 0.048 Uiso 1 1 calc R U . . .
H47C H 0.9541 1.2707 0.5546 0.048 Uiso 1 1 calc R U . . .
C48 C 0.8197(3) 1.1888(5) 0.5355(2) 0.0306(12) Uani 1 1 d . . . . .
H48A H 0.8141 1.1303 0.5090 0.046 Uiso 1 1 calc R U . . .
H48B H 0.8061 1.2564 0.5152 0.046 Uiso 1 1 calc R U . . .
H48C H 0.7938 1.1747 0.5571 0.046 Uiso 1 1 calc R U . . .
C49 C 1.1850(2) 0.9403(4) 0.7815(2) 0.0264(11) Uani 1 1 d . . . . .
H49A H 1.1874 0.9454 0.7446 0.032 Uiso 1 1 calc R U . . .
H49B H 1.2113 0.8789 0.8018 0.032 Uiso 1 1 calc R U . . .
C50 C 1.2079(3) 1.0429(5) 0.8137(2) 0.0357(14) Uani 1 1 d . . . . .
H50A H 1.1989 1.1056 0.7887 0.043 Uiso 1 1 calc R U . . .
H50B H 1.2541 1.0400 0.8369 0.043 Uiso 1 1 calc R U . . .
C51 C 1.1686(3) 1.0469(5) 0.8495(2) 0.0356(14) Uani 1 1 d . . . . .
H51A H 1.1870 0.9999 0.8824 0.043 Uiso 1 1 calc R U . . .
H51B H 1.1654 1.1208 0.8618 0.043 Uiso 1 1 calc R U . . .
C52 C 1.1045(3) 1.0059(4) 0.8097(2) 0.0251(11) Uani 1 1 d . . . . .
H52A H 1.0807 0.9729 0.8302 0.030 Uiso 1 1 calc R U . . .
H52B H 1.0787 1.0651 0.7865 0.030 Uiso 1 1 calc R U . . .
C53 C 1.1561(3) 0.6988(5) 0.6662(3) 0.0415(16) Uani 1 1 d . . . . .
H53A H 1.1377 0.6277 0.6680 0.050 Uiso 1 1 calc R U . . .
H53B H 1.1977 0.7055 0.6979 0.050 Uiso 1 1 calc R U . . .
C54 C 1.1643(4) 0.7117(6) 0.6116(3) 0.055(2) Uani 1 1 d . . . . .
H54A H 1.2080 0.7367 0.6184 0.066 Uiso 0.61(2) 1 calc R U P A 1
H54B H 1.1570 0.6426 0.5916 0.066 Uiso 0.61(2) 1 calc R U P A 1
H54C H 1.2071 0.6885 0.6147 0.066 Uiso 0.39(2) 1 calc R U P A 2
H54D H 1.1312 0.6722 0.5811 0.066 Uiso 0.39(2) 1 calc R U P A 2
C55 C 1.1178(6) 0.7900(9) 0.5796(4) 0.034(3) Uani 0.61(2) 1 d . . P A 1
H55A H 1.0770 0.7555 0.5562 0.041 Uiso 0.61(2) 1 calc R U P A 1
H55B H 1.1336 0.8325 0.5557 0.041 Uiso 0.61(2) 1 calc R U P A 1
C55A C 1.1563(9) 0.8258(17) 0.6047(8) 0.042(6) Uani 0.39(2) 1 d . . P A 2
H55C H 1.1975 0.8622 0.6252 0.050 Uiso 0.39(2) 1 calc R U P A 2
H55D H 1.1421 0.8445 0.5649 0.050 Uiso 0.39(2) 1 calc R U P A 2
C56 C 1.1101(3) 0.8604(4) 0.6252(2) 0.0283(12) Uani 1 1 d . . . . .
H56A H 1.1450 0.9135 0.6397 0.034 Uiso 0.61(2) 1 calc R U P A 1
H56B H 1.0687 0.8985 0.6110 0.034 Uiso 0.61(2) 1 calc R U P A 1
H56C H 1.0670 0.8613 0.5952 0.034 Uiso 0.39(2) 1 calc R U P A 2
H56D H 1.1203 0.9333 0.6412 0.034 Uiso 0.39(2) 1 calc R U P A 2
C57 C 0.8945(3) 0.5000(4) 0.8962(2) 0.0229(11) Uani 1 1 d . . . . .
H57A H 0.9389 0.4738 0.9145 0.028 Uiso 1 1 calc R U . . .
H57B H 0.8652 0.4379 0.8860 0.028 Uiso 1 1 calc R U . . .
C58 C 0.8781(3) 0.5766(4) 0.9337(2) 0.0245(11) Uani 1 1 d . . . . .
H58A H 0.9143 0.6248 0.9539 0.029 Uiso 1 1 calc R U . . .
H58B H 0.8655 0.5376 0.9607 0.029 Uiso 1 1 calc R U . . .
C59 C 0.8221(3) 0.6384(5) 0.8919(2) 0.0278(12) Uani 1 1 d . . . . .
H59A H 0.8191 0.7112 0.9057 0.033 Uiso 1 1 calc R U . . .
H59B H 0.7814 0.6002 0.8840 0.033 Uiso 1 1 calc R U . . .
C60 C 0.8381(2) 0.6431(4) 0.84028(19) 0.0192(10) Uani 1 1 d . . . . .
H60A H 0.7997 0.6272 0.8066 0.023 Uiso 1 1 calc R U . . .
H60B H 0.8538 0.7153 0.8363 0.023 Uiso 1 1 calc R U . . .
C61 C 0.8902(2) 0.3560(4) 0.7005(2) 0.0203(10) Uani 1 1 d . . . . .
H61A H 0.9154 0.2974 0.7245 0.024 Uiso 1 1 calc R U . . .
H61B H 0.9146 0.3867 0.6799 0.024 Uiso 1 1 calc R U . . .
C62 C 0.8258(2) 0.3149(4) 0.6605(2) 0.0244(11) Uani 1 1 d . . . . .
H62A H 0.8087 0.3595 0.6266 0.029 Uiso 1 1 calc R U . . .
H62B H 0.8286 0.2396 0.6499 0.029 Uiso 1 1 calc R U . . .
C63 C 0.7853(2) 0.3250(4) 0.6946(2) 0.0237(11) Uani 1 1 d . . . . .
H63A H 0.7394 0.3292 0.6705 0.028 Uiso 1 1 calc R U . . .
H63B H 0.7926 0.2641 0.7205 0.028 Uiso 1 1 calc R U . . .
C64 C 0.8089(2) 0.4285(4) 0.7254(2) 0.0179(9) Uani 1 1 d . . . . .
H64A H 0.7840 0.4899 0.7037 0.021 Uiso 1 1 calc R U . . .
H64B H 0.8050 0.4270 0.7618 0.021 Uiso 1 1 calc R U . . .
C101 C 0.9753(4) 0.9184(8) 0.4749(3) 0.073(3) Uani 1 1 d D . . . .
H10A H 0.9541 0.8480 0.4711 0.088 Uiso 1 1 calc R U . . .
H10B H 0.9604 0.9496 0.4372 0.088 Uiso 1 1 calc R U . . .
C102 C 1.0491(4) 1.0155(5) 0.4938(3) 0.0504(18) Uani 1 1 d D . . . .
H10C H 1.0290 1.0404 0.4549 0.060 Uiso 1 1 calc R U . . .
H10D H 1.0951 1.0322 0.5066 0.060 Uiso 1 1 calc R U . . .
C103 C 1.0438(4) 0.8970(5) 0.4922(4) 0.079(3) Uani 1 1 d D . . . .
H10E H 1.0557 0.8622 0.4636 0.094 Uiso 1 1 calc R U . . .
H10F H 1.0641 0.8614 0.5287 0.094 Uiso 1 1 calc R U . . .
N1 N 1.00023(16) 0.5814(3) 0.72242(15) 0.0124(7) Uani 1 1 d . . . . .
N2 N 0.99677(16) 0.7781(3) 0.78954(14) 0.0110(7) Uani 1 1 d . . . . .
N3 N 1.01526(18) 0.4376(3) 0.84611(16) 0.0172(8) Uani 1 1 d . . . . .
N4 N 1.0995(2) 0.1666(3) 0.94211(18) 0.0232(9) Uani 1 1 d . . . . .
N5 N 0.98025(18) 0.9285(3) 0.66688(15) 0.0165(8) Uani 1 1 d . . . . .
N6 N 0.8865(2) 1.1963(4) 0.57258(19) 0.0281(10) Uani 1 1 d . . . . .
Al1 Al 1.25777(7) 0.66727(13) 0.87653(6) 0.0207(3) Uani 1 1 d . . . . .
Al2 Al 0.74124(6) 0.70072(11) 0.62549(5) 0.0138(3) Uani 1 1 d . . . . .
La1 La 0.95053(2) 0.59994(2) 0.78034(2) 0.01056(6) Uani 1 1 d . . . . .
La2 La 1.04529(2) 0.76073(2) 0.73054(2) 0.01078(6) Uani 1 1 d . . . . .
O1 O 1.11875(15) 0.9271(3) 0.77571(14) 0.0196(7) Uani 1 1 d . . . . .
O2 O 1.11310(16) 0.7837(3) 0.66756(14) 0.0242(8) Uani 1 1 d . . . . .
O3 O 0.87572(14) 0.4375(3) 0.73304(13) 0.0160(6) Uani 1 1 d . . . . .
O4 O 0.88679(15) 0.5641(3) 0.84753(13) 0.0178(7) Uani 1 1 d . . . . .

loop_
_atom_site_aniso_label
_atom_site_aniso_U_11
_atom_site_aniso_U_22
_atom_site_aniso_U_33
_atom_site_aniso_U_23
_atom_site_aniso_U_13
_atom_site_aniso_U_12
C1 0.014(2) 0.015(2) 0.021(2) 0.0019(18) 0.0027(18) 0.0022(18)
C2 0.022(3) 0.028(3) 0.043(3) -0.003(2) 0.009(2) 0.009(2)
C3 0.018(2) 0.031(3) 0.027(3) -0.004(2) 0.001(2) -0.005(2)
C4 0.040(3) 0.034(3) 0.032(3) 0.011(3) 0.000(3) -0.005(3)
C5 0.017(2) 0.022(3) 0.023(2) -0.005(2) 0.0055(19) -0.0048(19)
C6 0.016(2) 0.009(2) 0.020(2) -0.0008(17) 0.0043(18) -0.0004(17)
C7 0.018(2) 0.024(3) 0.018(2) 0.0016(19) 0.0048(19) -0.001(2)
C8 0.020(2) 0.023(3) 0.029(3) -0.004(2) 0.011(2) -0.003(2)
C11 0.012(2) 0.014(2) 0.021(2) -0.0021(18) 0.0049(17) 0.0009(18)
C12 0.018(2) 0.022(3) 0.022(2) -0.001(2) 0.0068(19) 0.004(2)
C13 0.030(3) 0.029(3) 0.030(3) -0.003(2) 0.010(2) 0.019(2)
C14 0.042(3) 0.048(4) 0.023(3) -0.002(3) 0.014(2) 0.029(3)
C15 0.037(3) 0.041(4) 0.020(2) 0.000(2) 0.011(2) 0.020(3)
C16 0.022(2) 0.022(3) 0.020(2) -0.0019(19) 0.0082(19) 0.009(2)
C17 0.015(2) 0.017(3) 0.021(2) -0.0034(19) 0.0022(18) 0.0060(19)
C18 0.017(2) 0.028(3) 0.031(3) -0.007(2) 0.000(2) 0.007(2)
C19 0.021(3) 0.022(3) 0.029(3) -0.001(2) 0.001(2) 0.005(2)
C20 0.018(2) 0.021(3) 0.016(2) -0.0036(18) 0.0067(18) 0.0060(19)
C21 0.022(2) 0.023(3) 0.027(2) -0.001(2) 0.009(2) 0.003(2)
C22 0.024(3) 0.020(3) 0.030(3) -0.001(2) 0.010(2) 0.003(2)
C23 0.011(2) 0.008(2) 0.015(2) -0.0030(16) 0.0048(16) -0.0028(16)
C24 0.015(2) 0.010(2) 0.015(2) -0.0004(16) 0.0046(17) -0.0006(17)
C25 0.024(2) 0.015(2) 0.016(2) 0.0016(18) 0.0070(19) 0.0011(19)
C26 0.027(3) 0.023(3) 0.020(2) -0.004(2) 0.013(2) 0.004(2)
C27 0.016(2) 0.016(2) 0.022(2) 0.0005(18) 0.0087(18) 0.0037(18)
C28 0.012(2) 0.008(2) 0.017(2) -0.0020(17) 0.0013(16) 0.0004(17)
C29 0.019(2) 0.009(2) 0.015(2) 0.0012(16) 0.0029(17) 0.0024(18)
C30 0.019(2) 0.022(3) 0.026(2) 0.000(2) 0.005(2) 0.001(2)
C31 0.025(3) 0.024(3) 0.021(2) 0.008(2) 0.006(2) 0.005(2)
C32 0.011(2) 0.010(2) 0.017(2) -0.0001(16) 0.0054(16) 0.0030(16)
C33 0.026(3) 0.013(2) 0.025(2) -0.0009(19) 0.012(2) -0.003(2)
C34 0.015(2) 0.026(3) 0.021(2) -0.004(2) 0.0062(19) 0.003(2)
C35 0.014(2) 0.017(2) 0.021(2) 0.0023(19) 0.0046(18) 0.0006(18)
C36 0.017(2) 0.014(2) 0.021(2) 0.0012(18) 0.0045(18) -0.0007(19)
C37 0.019(2) 0.013(2) 0.017(2) 0.0023(18) 0.0034(18) 0.0034(19)
C38 0.015(2) 0.018(3) 0.021(2) 0.0007(19) 0.0008(18) 0.0007(19)
C39 0.015(2) 0.013(2) 0.022(2) -0.0001(18) 0.0054(18) -0.0015(18)
C40 0.027(3) 0.022(3) 0.024(3) 0.007(2) -0.001(2) 0.006(2)
C41 0.037(3) 0.010(2) 0.024(2) 0.0040(19) 0.008(2) 0.002(2)
C42 0.016(2) 0.019(2) 0.018(2) -0.0040(18) 0.0069(18) -0.0012(18)
C43 0.023(2) 0.016(2) 0.023(2) -0.0032(19) 0.008(2) 0.000(2)
C44 0.020(2) 0.017(2) 0.021(2) 0.0005(19) 0.0084(19) 0.0061(19)
C45 0.016(2) 0.020(3) 0.022(2) -0.0042(19) 0.0060(18) 0.0039(19)
C46 0.018(2) 0.015(2) 0.018(2) -0.0032(17) 0.0100(18) 0.0004(18)
C47 0.042(3) 0.016(3) 0.036(3) 0.003(2) 0.013(3) 0.009(2)
C48 0.032(3) 0.034(3) 0.022(2) 0.002(2) 0.006(2) 0.015(2)
C49 0.020(2) 0.028(3) 0.030(3) 0.003(2) 0.009(2) -0.008(2)
C50 0.032(3) 0.028(3) 0.038(3) 0.000(3) 0.004(2) -0.017(3)
C51 0.047(4) 0.026(3) 0.024(3) -0.005(2) 0.003(2) -0.011(3)
C52 0.033(3) 0.018(3) 0.024(2) -0.002(2) 0.010(2) -0.003(2)
C53 0.052(4) 0.042(4) 0.043(3) 0.014(3) 0.033(3) 0.027(3)
C54 0.083(6) 0.050(5) 0.053(4) 0.012(3) 0.047(4) 0.029(4)
C55 0.032(7) 0.045(7) 0.029(5) -0.003(4) 0.017(5) 0.004(5)
C55A 0.027(10) 0.074(14) 0.031(9) 0.031(9) 0.017(8) 0.010(9)
C56 0.031(3) 0.024(3) 0.037(3) 0.001(2) 0.021(2) -0.002(2)
C57 0.028(3) 0.018(3) 0.026(2) 0.007(2) 0.015(2) 0.006(2)
C58 0.033(3) 0.023(3) 0.020(2) 0.005(2) 0.014(2) 0.005(2)
C59 0.032(3) 0.032(3) 0.023(2) 0.006(2) 0.015(2) 0.009(2)
C60 0.021(2) 0.017(2) 0.022(2) 0.0028(19) 0.0119(19) 0.0061(19)
C61 0.023(2) 0.014(2) 0.024(2) -0.0033(19) 0.009(2) 0.0030(19)
C62 0.027(3) 0.023(3) 0.021(2) -0.007(2) 0.007(2) -0.006(2)
C63 0.021(2) 0.020(3) 0.027(3) -0.004(2) 0.006(2) -0.008(2)
C64 0.014(2) 0.014(2) 0.026(2) -0.0022(18) 0.0079(19) -0.0030(18)
C101 0.092(7) 0.090(7) 0.051(4) 0.023(4) 0.043(5) 0.043(6)
C102 0.071(5) 0.034(4) 0.055(4) 0.006(3) 0.034(4) -0.003(3)
C103 0.116(8) 0.071(6) 0.057(5) 0.008(5) 0.043(5) 0.008(6)
N1 0.0096(17) 0.0130(19) 0.0158(17) -0.0017(14) 0.0062(14) 0.0020(14)
N2 0.0102(17) 0.0086(18) 0.0142(17) -0.0010(14) 0.0049(14) 0.0003(14)
N3 0.0144(18) 0.016(2) 0.0216(19) 0.0037(16) 0.0074(16) 0.0014(15)
N4 0.020(2) 0.014(2) 0.029(2) 0.0064(17) 0.0017(17) 0.0021(17)
N5 0.0154(19) 0.018(2) 0.0162(18) -0.0008(15) 0.0067(15) 0.0027(16)
N6 0.025(2) 0.020(2) 0.038(3) 0.0051(19) 0.010(2) 0.0107(19)
Al1 0.0138(7) 0.0204(8) 0.0221(7) 0.0024(6) 0.0008(6) 0.0013(6)
Al2 0.0106(6) 0.0130(7) 0.0153(6) -0.0008(5) 0.0025(5) -0.0009(5)
La1 0.00885(11) 0.00806(12) 0.01379(11) -0.00013(9) 0.00336(9) 0.00059(9)
La2 0.00857(11) 0.00931(13) 0.01437(11) -0.00084(9) 0.00438(9) 0.00096(9)
O1 0.0159(16) 0.0128(17) 0.0255(17) -0.0013(13) 0.0030(13) -0.0036(13)
O2 0.0222(18) 0.030(2) 0.0239(17) -0.0004(15) 0.0129(15) 0.0064(15)
O3 0.0124(15) 0.0117(16) 0.0212(16) -0.0032(13) 0.0037(13) -0.0011(12)
O4 0.0186(16) 0.0159(17) 0.0213(16) 0.0016(13) 0.0105(13) 0.0026(13)

loop_
_atom_type_symbol
_atom_type_description
_atom_type_scat_dispersion_real
_atom_type_scat_dispersion_imag
_atom_type_scat_source
C C 0.0033 0.0016 'International Tables Vol C Tables 4.2.6.8 and 6.1.1.4'
H H 0.0000 0.0000 'International Tables Vol C Tables 4.2.6.8 and 6.1.1.4'
N N 0.0061 0.0033 'International Tables Vol C Tables 4.2.6.8 and 6.1.1.4'
Al Al 0.0645 0.0514 'International Tables Vol C Tables 4.2.6.8 and 6.1.1.4'
La La -0.2871 2.4523 'International Tables Vol C Tables 4.2.6.8 and 6.1.1.4'
O O 0.0106 0.0060 'International Tables Vol C Tables 4.2.6.8 and 6.1.1.4'

loop_
_geom_angle_atom_site_label_1
_geom_angle_atom_site_label_2
_geom_angle_atom_site_label_3
_geom_angle
_geom_angle_site_symmetry_1
_geom_angle_site_symmetry_3
N1 C11 C16 121.9(4) . .
N1 C11 C12 122.2(4) . .
C16 C11 C12 115.9(4) . .
N1 C11 La2 53.4(2) . .
C16 C11 La2 95.7(3) . .
C12 C11 La2 121.9(3) . .
C13 C12 C11 120.5(4) . .
C13 C12 C17 118.9(4) . .
C11 C12 C17 120.5(4) . .
C14 C13 C12 122.7(5) . .
C15 C14 C13 117.9(5) . .
C14 C15 C16 122.6(5) . .
C15 C16 C11 120.3(4) . .
C15 C16 C20 118.0(4) . .
C11 C16 C20 121.4(4) . .
C12 C17 C18 113.0(4) . .
C12 C17 C19 111.2(4) . .
C18 C17 C19 108.7(4) . .
C16 C20 C21 113.9(4) . .
C16 C20 C22 110.4(4) . .
C21 C20 C22 109.2(4) . .
N2 C23 C24 121.7(4) . .
N2 C23 C28 122.1(4) . .
C24 C23 C28 116.2(4) . .
N2 C23 La1 54.8(2) . .
C24 C23 La1 94.9(3) . .
C28 C23 La1 120.5(3) . .
C25 C24 C23 120.5(4) . .
C25 C24 C29 118.5(4) . .
C23 C24 C29 120.6(4) . .
C26 C25 C24 121.9(4) . .
C27 C26 C25 118.2(4) . .
C26 C27 C28 122.5(4) . .
C27 C28 C23 120.5(4) . .
C27 C28 C32 119.0(4) . .
C23 C28 C32 120.3(4) . .
C24 C29 C31 114.0(4) . .
C24 C29 C30 109.5(4) . .
C31 C29 C30 109.7(4) . .
C28 C32 C33 110.3(4) . .
C28 C32 C34 113.7(4) . .
C33 C32 C34 109.4(4) . .
N3 C35 C36 124.8(4) . .
C35 C36 C37 119.6(4) . .
N4 C37 C38 122.7(4) . .
N4 C37 C36 121.2(4) . .
C38 C37 C36 116.1(4) . .
C39 C38 C37 119.5(4) . .
N3 C39 C38 125.1(4) . .
N5 C42 C43 124.9(4) . .
C42 C43 C44 119.8(5) . .
N6 C44 C45 122.5(4) . .
N6 C44 C43 122.0(5) . .
C45 C44 C43 115.5(4) . .
C46 C45 C44 120.1(4) . .
N5 C46 C45 124.4(4) . .
O1 C49 C50 105.6(4) . .
C49 C50 C51 102.4(4) . .
C52 C51 C50 101.8(4) . .
O1 C52 C51 105.4(4) . .
O2 C53 C54 106.1(5) . .
C55A C54 C53 99.7(8) . .
C55 C54 C53 106.6(6) . .
C54 C55 C56 102.4(7) . .
C56 C55A C54 109.2(11) . .
C55A C56 O2 105.6(7) . .
O2 C56 C55 103.3(5) . .
O4 C57 C58 104.1(4) . .
C57 C58 C59 101.7(4) . .
C58 C59 C60 103.4(4) . .
O4 C60 C59 107.1(4) . .
O3 C61 C62 105.2(4) . .
C63 C62 C61 102.2(4) . .
C64 C63 C62 102.4(4) . .
O3 C64 C63 105.9(4) . .
C103 C101 C102 122.4(8) . 3_776
C103 C101 C102 48.4(4) . .
C102 C101 C102 89.1(7) 3_776 .
C103 C102 C101 123.4(7) . 3_776
C103 C102 C101 47.8(4) . .
C101 C102 C101 90.9(7) 3_776 .
C101 C103 C102 83.8(7) . .
C11 N1 La1 161.6(3) . .
C11 N1 La2 99.4(3) . .
La1 N1 La2 98.81(13) . .
C23 N2 La2 163.7(3) . .
C23 N2 La1 97.4(3) . .
La2 N2 La1 98.90(13) . .
C39 N3 C35 114.9(4) . .
C39 N3 La1 128.0(3) . .
C35 N3 La1 117.1(3) . .
C37 N4 C40 120.0(4) . .
C37 N4 C41 120.8(4) . .
C40 N4 C41 119.1(4) . .
C42 N5 C46 115.2(4) . .
C42 N5 La2 120.1(3) . .
C46 N5 La2 124.7(3) . .
C44 N6 C47 120.3(4) . .
C44 N6 C48 119.8(5) . .
C47 N6 C48 119.3(4) . .
C3 Al1 C4 110.7(3) . .
C3 Al1 C2 107.9(2) . .
C4 Al1 C2 113.6(3) . .
C3 Al1 C1 110.8(2) . .
C4 Al1 C1 108.5(2) . .
C2 Al1 C1 105.3(2) . .
C7 Al2 C8 111.1(2) . .
C7 Al2 C5 111.2(2) . .
C8 Al2 C5 106.1(2) . .
C7 Al2 C6 109.6(2) . .
C8 Al2 C6 107.7(2) . .
C5 Al2 C6 111.0(2) . .
N1 La1 N2 81.22(13) . .
N1 La1 O3 90.40(12) . .
N2 La1 O3 158.23(11) . .
N1 La1 N3 93.45(12) . .
N2 La1 N3 121.12(12) . .
O3 La1 N3 79.21(11) . .
N1 La1 O4 164.44(12) . .
N2 La1 O4 113.97(11) . .
O3 La1 O4 76.48(10) . .
N3 La1 O4 76.09(11) . .
N1 La1 C23 109.00(13) . .
N2 La1 C23 27.80(11) . .
O3 La1 C23 153.02(11) . .
N3 La1 C23 116.79(12) . .
O4 La1 C23 86.18(11) . .
N1 La1 La2 42.77(10) . .
N2 La1 La2 38.46(8) . .
O3 La1 La2 129.73(7) . .
N3 La1 La2 113.64(8) . .
O4 La1 La2 152.36(7) . .
C23 La1 La2 66.25(8) . .
N2 La2 N1 81.05(12) . .
N2 La2 O1 90.68(12) . .
N1 La2 O1 159.01(11) . .
N2 La2 O2 167.26(12) . .
N1 La2 O2 111.64(11) . .
O1 La2 O2 76.99(11) . .
N2 La2 N5 92.92(12) . .
N1 La2 N5 122.88(12) . .
O1 La2 N5 76.53(11) . .
O2 La2 N5 81.23(11) . .
N2 La2 C11 108.19(13) . .
N1 La2 C11 27.15(12) . .
O1 La2 C11 153.80(11) . .
O2 La2 C11 84.52(12) . .
N5 La2 C11 119.08(12) . .
N2 La2 La1 42.64(9) . .
N1 La2 La1 38.42(8) . .
O1 La2 La1 130.59(7) . .
O2 La2 La1 150.06(8) . .
N5 La2 La1 113.35(8) . .
C11 La2 La1 65.55(9) . .
C52 O1 C49 109.2(4) . .
C52 O1 La2 123.8(3) . .
C49 O1 La2 125.5(3) . .
C56 O2 C53 107.1(4) . .
C56 O2 La2 132.6(3) . .
C53 O2 La2 119.6(3) . .
C61 O3 C64 109.3(3) . .
C61 O3 La1 124.5(3) . .
C64 O3 La1 125.0(3) . .
C60 O4 C57 108.4(3) . .
C60 O4 La1 112.3(2) . .
C57 O4 La1 138.1(3) . .

loop_
_geom_bond_atom_site_label_1
_geom_bond_atom_site_label_2
_geom_bond_distance
_geom_bond_site_symmetry_2
C1 Al1 2.050(5) .
C2 Al1 2.008(6) .
C3 Al1 1.999(6) .
C4 Al1 2.002(6) .
C5 Al2 2.011(5) .
C6 Al2 2.059(5) .
C7 Al2 2.000(5) .
C8 Al2 2.006(5) .
C11 N1 1.385(6) .
C11 C16 1.442(6) .
C11 C12 1.446(6) .
C11 La2 2.994(5) .
C12 C13 1.390(7) .
C12 C17 1.515(7) .
C13 C14 1.386(7) .
C14 C15 1.380(7) .
C15 C16 1.400(7) .
C16 C20 1.518(6) .
C17 C18 1.537(6) .
C17 C19 1.548(7) .
C20 C21 1.521(7) .
C20 C22 1.535(7) .
C23 N2 1.388(5) .
C23 C24 1.438(6) .
C23 C28 1.448(6) .
C23 La1 2.951(4) .
C24 C25 1.399(6) .
C24 C29 1.528(6) .
C25 C26 1.393(7) .
C26 C27 1.384(7) .
C27 C28 1.384(6) .
C28 C32 1.517(6) .
C29 C31 1.532(6) .
C29 C30 1.532(7) .
C32 C33 1.528(6) .
C32 C34 1.534(6) .
C35 N3 1.356(6) .
C35 C36 1.370(7) .
C36 C37 1.413(6) .
C37 N4 1.361(6) .
C37 C38 1.410(7) .
C38 C39 1.372(7) .
C39 N3 1.350(6) .
C40 N4 1.455(6) .
C41 N4 1.458(6) .
C42 N5 1.340(6) .
C42 C43 1.379(7) .
C43 C44 1.414(7) .
C44 N6 1.357(6) .
C44 C45 1.410(7) .
C45 C46 1.376(7) .
C46 N5 1.358(6) .
C47 N6 1.453(7) .
C48 N6 1.453(7) .
C49 O1 1.466(6) .
C49 C50 1.511(8) .
C50 C51 1.526(9) .
C51 C52 1.514(7) .
C52 O1 1.446(6) .
C53 O2 1.454(6) .
C53 C54 1.520(8) .
C54 C55A 1.44(2) .
C54 C55 1.445(13) .
C55 C56 1.548(11) .
C55A C56 1.424(16) .
C56 O2 1.446(6) .
C57 O4 1.455(6) .
C57 C58 1.519(7) .
C58 C59 1.526(7) .
C59 C60 1.533(6) .
C60 O4 1.441(5) .
C61 O3 1.446(5) .
C61 C62 1.519(7) .
C62 C63 1.518(7) .
C63 C64 1.507(7) .
C64 O3 1.460(5) .
C101 C103 1.469(5) .
C101 C102 1.421(10) 3_776
C101 C102 1.972(12) .
C102 C103 1.483(5) .
C102 C101 1.420(10) 3_776
N1 La1 2.231(3) .
N1 La2 2.438(4) .
N2 La2 2.234(3) .
N2 La1 2.433(4) .
N3 La1 2.696(4) .
N5 La2 2.727(4) .
La1 O3 2.627(3) .
La1 O4 2.720(3) .
La1 La2 3.5480(4) .
La2 O1 2.640(3) .
La2 O2 2.679(3) .
